data_4317055
loop_
_publ_author_name
'William T. Eckenhoff'
'Tomislav Pintauer'

_publ_section_title
;
 Structural Comparison of Copper(I) and Copper(II) Complexes with
 Tris(2-pyridylmethyl)amine Ligand
;
_journal_name_full 'Inorganic Chemistry'
_journal_page_first 10617
_journal_page_last 10626
_journal_paper_doi 10.1021/ic1016142
_journal_volume 49
_journal_year 2010
_chemical_formula_moiety 'C46 H44 Cu2 N10, 2(C28 H26 Cu N6), 4(C24 H20B), C10 H8 N2'
_chemical_formula_sum 'C208 H184 B4 Cu4 N24'
_chemical_formula_weight 3317.19
_chemical_name_systematic
; 
 ? 
;
_space_group_IT_number 14
_symmetry_cell_setting monoclinic
_symmetry_space_group_name_Hall '-P 2ybc'
_symmetry_space_group_name_H-M 'P 1 21/c 1'
_atom_sites_solution_hydrogens geom
_atom_sites_solution_primary direct
_atom_sites_solution_secondary difmap
_audit_creation_method SHELXL-97
_cell_angle_alpha 90.00
_cell_angle_beta 91.534(2)
_cell_angle_gamma 90.00
_cell_formula_units_Z 2
_cell_length_a 9.3559(3)
_cell_length_b 15.6108(4)
_cell_length_c 57.3203(15)
_cell_measurement_reflns_used 9922
_cell_measurement_temperature 150(2)
_cell_measurement_theta_max 27.1565
_cell_measurement_theta_min 2.488
_cell_volume 8368.8(4)
_computing_cell_refinement 'SAINT (BRuker, 1998)'
_computing_data_collection 'SMART (Bruker, 1998)'
_computing_data_reduction SAINT
_computing_molecular_graphics 'SHELXTL (Sheldrick, 2000)'
_computing_publication_material 'ORTEP-3 for Windows (Faruggia, 1997)'
_computing_structure_refinement 'SHELXL-97 (Sheldrick, 1997)'
_computing_structure_solution 'SHELXS-97 (Sheldrick, 1997)'
_diffrn_ambient_temperature 150(2)
_diffrn_measured_fraction_theta_full 0.998
_diffrn_measured_fraction_theta_max 0.998
_diffrn_measurement_device_type 'Bruker Smart ApexII'
_diffrn_measurement_method '\f and \w scans'
_diffrn_radiation_monochromator graphite
_diffrn_radiation_source 'fine-focus sealed tube'
_diffrn_radiation_type MoK\a
_diffrn_radiation_wavelength 0.71073
_diffrn_reflns_av_R_equivalents 0.0349
_diffrn_reflns_av_sigmaI/netI 0.0265
_diffrn_reflns_limit_h_max 12
_diffrn_reflns_limit_h_min -12
_diffrn_reflns_limit_k_max 20
_diffrn_reflns_limit_k_min -20
_diffrn_reflns_limit_l_max 75
_diffrn_reflns_limit_l_min -75
_diffrn_reflns_number 118710
_diffrn_reflns_theta_full 28.02
_diffrn_reflns_theta_max 28.02
_diffrn_reflns_theta_min 0.71
_diffrn_standards_interval_count 0
_diffrn_standards_interval_time 0
_diffrn_standards_number 20226
_exptl_absorpt_coefficient_mu 0.567
_exptl_absorpt_correction_T_max 0.8999
_exptl_absorpt_correction_T_min 0.6693
_exptl_absorpt_correction_type multi-scan
_exptl_absorpt_process_details 'SADABS (Sheldrick, 2002)'
_exptl_crystal_colour red
_exptl_crystal_density_diffrn 1.316
_exptl_crystal_density_method 'not measured'
_exptl_crystal_description rhomboids
_exptl_crystal_F_000 3472
_exptl_crystal_size_max 0.77
_exptl_crystal_size_mid 0.26
_exptl_crystal_size_min 0.19
_refine_diff_density_max 0.854
_refine_diff_density_min -1.744
_refine_diff_density_rms 0.063
_refine_ls_extinction_method none
_refine_ls_goodness_of_fit_ref 1.130
_refine_ls_hydrogen_treatment constr
_refine_ls_matrix_type full
_refine_ls_number_parameters 1081
_refine_ls_number_reflns 20226
_refine_ls_number_restraints 0
_refine_ls_restrained_S_all 1.130
_refine_ls_R_factor_all 0.0776
_refine_ls_R_factor_gt 0.0643
_refine_ls_shift/su_max 0.001
_refine_ls_shift/su_mean 0.000
_refine_ls_structure_factor_coef Fsqd
_refine_ls_weighting_details 'calc w=1/[\s^2^(Fo^2^)+(0.0336P)^2^+14.8090P] where P=(Fo^2^+2Fc^2^)/3'
_refine_ls_weighting_scheme calc
_refine_ls_wR_factor_gt 0.1382
_refine_ls_wR_factor_ref 0.1441
_reflns_number_gt 16770
_reflns_number_total 20226
_reflns_threshold_expression >2sigma(I)
_cod_data_source_file ic1016142_si_002_05.cif
_cod_data_source_block '[Cu(TPMA)dipy][BPh4]'
_cod_original_sg_symbol_H-M 'P 21/c'
_cod_database_code 4317055

loop_
_symmetry_equiv_pos_as_xyz
'x, y, z'
'-x, y+1/2, -z+1/2'
'-x, -y, -z'
'x, -y-1/2, z-1/2'

loop_
_atom_site_label
_atom_site_type_symbol
_atom_site_fract_x
_atom_site_fract_y
_atom_site_fract_z
_atom_site_U_iso_or_equiv
_atom_site_adp_type
_atom_site_occupancy
_atom_site_symmetry_multiplicity
_atom_site_calc_flag
_atom_site_refinement_flags
_atom_site_disorder_assembly
_atom_site_disorder_group
Cu2 Cu 0.67547(4) 0.16932(2) 0.194607(6) 0.03119(9) Uani 1 1 d . . .
Cu1 Cu 0.16967(5) 0.79308(3) 0.056117(7) 0.05608(15) Uani 1 1 d . . .
N8 N 0.7846(2) 0.17653(15) 0.16427(4) 0.0287(5) Uani 1 1 d . . .
N7 N 0.6051(2) 0.28327(14) 0.20854(4) 0.0300(5) Uani 1 1 d . . .
N10 N 0.7406(3) 0.07865(14) 0.21632(4) 0.0296(5) Uani 1 1 d . . .
N6 N 0.4931(2) 0.20220(16) 0.16990(4) 0.0318(5) Uani 1 1 d . . .
N9 N 0.2377(3) 0.07819(18) 0.18444(5) 0.0456(7) Uani 1 1 d . . .
N11 N 1.0042(3) -0.2239(2) 0.29959(6) 0.0618(9) Uani 1 1 d . . .
C61 C 0.3614(3) 0.06376(19) 0.17387(5) 0.0336(6) Uani 1 1 d . . .
C55 C 0.7109(3) 0.21276(19) 0.14642(5) 0.0326(6) Uani 1 1 d . . .
C48 C 0.3975(3) 0.2578(2) 0.18315(6) 0.0391(7) Uani 1 1 d . . .
H48A H 0.3313 0.2226 0.1917 0.047 Uiso 1 1 calc R . .
H48B H 0.3422 0.2934 0.1724 0.047 Uiso 1 1 calc R . .
C49 C 0.4801(3) 0.31395(18) 0.20003(5) 0.0332(6) Uani 1 1 d . . .
C53 C 0.6785(3) 0.33131(19) 0.22417(5) 0.0370(6) Uani 1 1 d . . .
H53 H 0.7652 0.3105 0.2301 0.044 Uiso 1 1 calc R . .
C59 C 0.9160(3) 0.14712(19) 0.16037(5) 0.0339(6) Uani 1 1 d . . .
H59 H 0.9676 0.1226 0.1728 0.041 Uiso 1 1 calc R . .
C54 C 0.5704(3) 0.2531(2) 0.15241(5) 0.0385(7) Uani 1 1 d . . .
H54A H 0.5877 0.3103 0.1585 0.046 Uiso 1 1 calc R . .
H54B H 0.5111 0.2584 0.1383 0.046 Uiso 1 1 calc R . .
C65 C 0.1895(4) 0.0167(2) 0.19834(6) 0.0476(8) Uani 1 1 d . . .
H65 H 0.1042 0.0264 0.2059 0.057 Uiso 1 1 calc R . .
C50 C 0.4272(4) 0.3934(2) 0.20702(6) 0.0435(8) Uani 1 1 d . . .
H50 H 0.3403 0.4135 0.2010 0.052 Uiso 1 1 calc R . .
C60 C 0.4141(3) 0.1322(2) 0.15777(5) 0.0428(7) Uani 1 1 d . . .
H60A H 0.4763 0.1061 0.1465 0.051 Uiso 1 1 calc R . .
H60B H 0.3329 0.1566 0.1492 0.051 Uiso 1 1 calc R . .
C56 C 0.7670(4) 0.2190(3) 0.12448(6) 0.0492(9) Uani 1 1 d . . .
H56 H 0.7139 0.2439 0.1123 0.059 Uiso 1 1 calc R . .
C58 C 0.9787(3) 0.1514(2) 0.13900(6) 0.0405(7) Uani 1 1 d . . .
H58 H 1.0703 0.1300 0.1370 0.049 Uiso 1 1 calc R . .
C52 C 0.6317(4) 0.4099(2) 0.23180(6) 0.0462(8) Uani 1 1 d . . .
H52 H 0.6853 0.4410 0.2428 0.055 Uiso 1 1 calc R . .
C51 C 0.5047(4) 0.4414(2) 0.22292(7) 0.0502(9) Uani 1 1 d . . .
H51 H 0.4715 0.4947 0.2276 0.060 Uiso 1 1 calc R . .
C57 C 0.9026(4) 0.1880(3) 0.12070(6) 0.0505(9) Uani 1 1 d . . .
H57 H 0.9420 0.1919 0.1060 0.061 Uiso 1 1 calc R . .
C64 C 0.2568(4) -0.0594(2) 0.20220(7) 0.0530(9) Uani 1 1 d . . .
H64 H 0.2184 -0.1004 0.2120 0.064 Uiso 1 1 calc R . .
C62 C 0.4354(4) -0.0107(3) 0.17692(9) 0.0635(11) Uani 1 1 d . . .
H62 H 0.5211 -0.0194 0.1694 0.076 Uiso 1 1 calc R . .
C63 C 0.3811(5) -0.0737(3) 0.19141(11) 0.0821(16) Uani 1 1 d . . .
H63 H 0.4299 -0.1251 0.1936 0.099 Uiso 1 1 calc R . .
C68 C 0.8653(3) -0.03951(17) 0.24828(5) 0.0262(5) Uani 1 1 d . . .
C67 C 0.8506(3) -0.05737(17) 0.22433(5) 0.0292(6) Uani 1 1 d . . .
H67 H 0.8823 -0.1095 0.2185 0.035 Uiso 1 1 calc R . .
C69 C 0.8182(3) 0.04067(17) 0.25525(5) 0.0311(6) Uani 1 1 d . . .
H69 H 0.8281 0.0570 0.2708 0.037 Uiso 1 1 calc R . .
C75 C 1.0143(4) -0.1396(3) 0.30346(7) 0.0530(9) Uani 1 1 d . . .
H75 H 1.0508 -0.1216 0.3179 0.064 Uiso 1 1 calc R . .
C70 C 0.7569(3) 0.09605(17) 0.23923(5) 0.0324(6) Uani 1 1 d . . .
H70 H 0.7248 0.1487 0.2446 0.039 Uiso 1 1 calc R . .
C66 C 0.7897(3) 0.00188(18) 0.20945(5) 0.0317(6) Uani 1 1 d . . .
H66 H 0.7819 -0.0118 0.1937 0.038 Uiso 1 1 calc R . .
C71 C 0.9205(3) -0.10280(17) 0.26549(5) 0.0280(5) Uani 1 1 d . . .
C74 C 0.9743(3) -0.0779(2) 0.28744(5) 0.0369(7) Uani 1 1 d . . .
H74 H 0.9830 -0.0202 0.2912 0.044 Uiso 1 1 calc R . .
C72 C 0.9136(3) -0.19036(18) 0.26100(6) 0.0374(7) Uani 1 1 d . . .
H72 H 0.8813 -0.2103 0.2465 0.045 Uiso 1 1 calc R . .
C73 C 0.9551(4) -0.2472(2) 0.27834(8) 0.0576(11) Uani 1 1 d . . .
H73 H 0.9486 -0.3055 0.2751 0.069 Uiso 1 1 calc R . .
C42 C 0.5228(3) 0.28520(16) 0.06363(5) 0.0261(5) Uani 1 1 d . . .
C30 C 0.3571(3) 0.16254(17) 0.08186(4) 0.0256(5) Uani 1 1 d . . .
C24 C 0.2690(3) 0.24299(16) 0.04332(4) 0.0237(5) Uani 1 1 d . . .
C36 C 0.2824(3) 0.32928(18) 0.08501(5) 0.0288(5) Uani 1 1 d . . .
C29 C 0.1779(3) 0.30415(18) 0.03315(5) 0.0308(6) Uani 1 1 d . . .
H29 H 0.1643 0.3555 0.0410 0.037 Uiso 1 1 calc R . .
C25 C 0.2832(3) 0.16768(18) 0.03014(5) 0.0315(6) Uani 1 1 d . . .
H25 H 0.3418 0.1244 0.0361 0.038 Uiso 1 1 calc R . .
C47 C 0.5996(3) 0.33786(18) 0.07940(5) 0.0327(6) Uani 1 1 d . . .
H47 H 0.5518 0.3608 0.0920 0.039 Uiso 1 1 calc R . .
C27 C 0.1242(3) 0.21735(19) -0.00063(5) 0.0316(6) Uani 1 1 d . . .
H27 H 0.0769 0.2094 -0.0149 0.038 Uiso 1 1 calc R . .
C43 C 0.6012(3) 0.25646(18) 0.04474(5) 0.0319(6) Uani 1 1 d . . .
H43 H 0.5553 0.2228 0.0334 0.038 Uiso 1 1 calc R . .
C46 C 0.7439(3) 0.3575(2) 0.07714(6) 0.0389(7) Uani 1 1 d . . .
H46 H 0.7905 0.3918 0.0882 0.047 Uiso 1 1 calc R . .
C26 C 0.2137(3) 0.15458(18) 0.00858(5) 0.0327(6) Uani 1 1 d . . .
H26 H 0.2275 0.1039 0.0004 0.039 Uiso 1 1 calc R . .
C41 C 0.2856(3) 0.41657(18) 0.07871(5) 0.0351(6) Uani 1 1 d . . .
H41 H 0.3262 0.4315 0.0646 0.042 Uiso 1 1 calc R . .
C35 C 0.2287(3) 0.11927(19) 0.08532(5) 0.0350(6) Uani 1 1 d . . .
H35 H 0.1442 0.1441 0.0797 0.042 Uiso 1 1 calc R . .
C44 C 0.7450(3) 0.2760(2) 0.04211(6) 0.0408(7) Uani 1 1 d . . .
H44 H 0.7927 0.2551 0.0293 0.049 Uiso 1 1 calc R . .
C32 C 0.4724(4) 0.0417(2) 0.10202(5) 0.0395(7) Uani 1 1 d . . .
H32 H 0.5563 0.0161 0.1076 0.047 Uiso 1 1 calc R . .
C31 C 0.4791(3) 0.12040(19) 0.09051(5) 0.0311(6) Uani 1 1 d . . .
H31 H 0.5680 0.1456 0.0885 0.037 Uiso 1 1 calc R . .
C33 C 0.3439(4) 0.00169(19) 0.10523(5) 0.0409(7) Uani 1 1 d . . .
H33 H 0.3398 -0.0507 0.1129 0.049 Uiso 1 1 calc R . .
C28 C 0.1067(3) 0.2918(2) 0.01183(5) 0.0371(7) Uani 1 1 d . . .
H28 H 0.0464 0.3344 0.0059 0.044 Uiso 1 1 calc R . .
C45 C 0.8177(3) 0.3259(2) 0.05838(6) 0.0400(7) Uani 1 1 d . . .
H45 H 0.9142 0.3380 0.0568 0.048 Uiso 1 1 calc R . .
C34 C 0.2210(4) 0.0410(2) 0.09677(5) 0.0408(7) Uani 1 1 d . . .
H34 H 0.1327 0.0150 0.0987 0.049 Uiso 1 1 calc R . .
C37 C 0.2201(3) 0.3128(2) 0.10641(5) 0.0408(7) Uani 1 1 d . . .
H37 H 0.2161 0.2565 0.1117 0.049 Uiso 1 1 calc R . .
C40 C 0.2312(4) 0.4814(2) 0.09248(6) 0.0462(8) Uani 1 1 d . . .
H40 H 0.2363 0.5381 0.0876 0.055 Uiso 1 1 calc R . .
C39 C 0.1694(4) 0.4614(3) 0.11337(7) 0.0589(10) Uani 1 1 d . . .
H39 H 0.1322 0.5042 0.1227 0.071 Uiso 1 1 calc R . .
C38 C 0.1638(5) 0.3773(3) 0.12017(7) 0.0601(10) Uani 1 1 d . . .
H38 H 0.1217 0.3631 0.1342 0.072 Uiso 1 1 calc R . .
B1 B 0.3565(3) 0.25579(18) 0.06855(5) 0.0239(6) Uani 1 1 d . . .
B2 B 0.8555(3) 0.68765(18) 0.18103(5) 0.0254(6) Uani 1 1 d . . .
N2 N 0.1099(3) 0.67160(17) 0.04628(4) 0.0342(5) Uani 1 1 d . . .
N3 N 0.2678(3) 0.77177(16) 0.08869(4) 0.0336(5) Uani 1 1 d . . .
N1 N -0.0244(3) 0.76943(15) 0.07979(5) 0.0372(6) Uani 1 1 d . . .
N4 N -0.0074(3) 0.91336(18) 0.04993(7) 0.0618(10) Uani 1 1 d . . .
N5 N 0.2995(2) 0.85921(14) 0.03567(4) 0.0278(5) Uani 1 1 d . . .
C2 C 0.0031(3) 0.63388(17) 0.05758(5) 0.0277(5) Uani 1 1 d . . .
C1 C -0.0487(3) 0.67673(18) 0.07945(5) 0.0358(6) Uani 1 1 d . . .
H1A H -0.1503 0.6659 0.0808 0.043 Uiso 1 1 calc R . .
H1B H -0.0002 0.6513 0.0929 0.043 Uiso 1 1 calc R . .
C14 C -0.1162(3) 0.90587(19) 0.06399(5) 0.0339(6) Uani 1 1 d . . .
C13 C -0.1522(3) 0.8162(2) 0.07177(6) 0.0427(7) Uani 1 1 d . . .
H13A H -0.2195 0.8191 0.0843 0.051 Uiso 1 1 calc R . .
H13B H -0.1977 0.7855 0.0589 0.051 Uiso 1 1 calc R . .
C8 C 0.1812(3) 0.76833(17) 0.10700(5) 0.0295(6) Uani 1 1 d . . .
C17 C -0.0528(3) 1.0645(2) 0.04721(6) 0.0401(7) Uani 1 1 d . . .
H17 H -0.0301 1.1171 0.0407 0.048 Uiso 1 1 calc R . .
C3 C -0.0503(3) 0.55453(18) 0.05114(5) 0.0356(6) Uani 1 1 d . . .
H3 H -0.1272 0.5310 0.0588 0.043 Uiso 1 1 calc R . .
C6 C 0.1696(3) 0.6273(3) 0.02900(5) 0.0446(8) Uani 1 1 d . . .
H6 H 0.2448 0.6524 0.0212 0.053 Uiso 1 1 calc R . .
C9 C 0.2281(4) 0.7371(2) 0.12848(5) 0.0458(8) Uani 1 1 d . . .
H9 H 0.1668 0.7353 0.1410 0.055 Uiso 1 1 calc R . .
C7 C 0.0306(3) 0.7995(2) 0.10259(5) 0.0373(7) Uani 1 1 d . . .
H7A H -0.0302 0.7785 0.1148 0.045 Uiso 1 1 calc R . .
H7B H 0.0290 0.8616 0.1030 0.045 Uiso 1 1 calc R . .
C5 C 0.1258(4) 0.5470(2) 0.02223(6) 0.0505(9) Uani 1 1 d . . .
H5 H 0.1723 0.5178 0.0105 0.061 Uiso 1 1 calc R . .
C15 C -0.1942(4) 0.9759(2) 0.07075(5) 0.0408(7) Uani 1 1 d . . .
H15 H -0.2687 0.9691 0.0810 0.049 Uiso 1 1 calc R . .
C12 C 0.4018(3) 0.7436(2) 0.09158(6) 0.0441(8) Uani 1 1 d . . .
H12 H 0.4618 0.7459 0.0789 0.053 Uiso 1 1 calc R . .
C16 C -0.1621(4) 1.0565(2) 0.06232(6) 0.0444(8) Uani 1 1 d . . .
H16 H -0.2139 1.1042 0.0669 0.053 Uiso 1 1 calc R . .
C11 C 0.4555(4) 0.7113(3) 0.11236(7) 0.0546(9) Uani 1 1 d . . .
H11 H 0.5493 0.6918 0.1137 0.065 Uiso 1 1 calc R . .
C4 C 0.0117(4) 0.5108(2) 0.03317(6) 0.0448(8) Uani 1 1 d . . .
H4 H -0.0232 0.4576 0.0285 0.054 Uiso 1 1 calc R . .
C10 C 0.3671(4) 0.7087(3) 0.13103(7) 0.0613(11) Uani 1 1 d . . .
H10 H 0.4008 0.6879 0.1453 0.074 Uiso 1 1 calc R . .
C18 C 0.0223(4) 0.9918(2) 0.04205(8) 0.0610(11) Uani 1 1 d . . .
H18 H 0.0998 0.9975 0.0323 0.073 Uiso 1 1 calc R . .
C21 C 0.4589(3) 0.97017(15) 0.00746(4) 0.0228(5) Uani 1 1 d . . .
C20 C 0.3497(3) 0.91957(18) -0.00175(5) 0.0314(6) Uani 1 1 d . . .
H20 H 0.3272 0.9214 -0.0176 0.038 Uiso 1 1 calc R . .
C22 C 0.4854(3) 0.9632(2) 0.03126(5) 0.0388(7) Uani 1 1 d . . .
H22 H 0.5574 0.9957 0.0384 0.047 Uiso 1 1 calc R . .
C23 C 0.4048(3) 0.9079(2) 0.04443(5) 0.0394(7) Uani 1 1 d . . .
H23 H 0.4253 0.9045 0.0604 0.047 Uiso 1 1 calc R . .
C19 C 0.2741(3) 0.86620(19) 0.01280(5) 0.0347(6) Uani 1 1 d . . .
H19 H 0.2009 0.8332 0.0062 0.042 Uiso 1 1 calc R . .
C102 C 0.5186(3) 0.53112(19) 0.00943(5) 0.0337(6) Uani 1 1 d . . .
C103 C 0.5405(4) 0.6175(2) 0.00490(6) 0.0455(8) Uani 1 1 d . . .
H103 H 0.5339 0.6379 -0.0103 0.055 Uiso 1 1 calc R . .
N12 N 0.5833(3) 0.6499(2) 0.04546(5) 0.0504(7) Uani 1 1 d . . .
C104 C 0.5724(4) 0.6732(2) 0.02317(7) 0.0524(9) Uani 1 1 d . . .
H104 H 0.5871 0.7306 0.0196 0.063 Uiso 1 1 calc R . .
C100 C 0.5627(4) 0.5671(3) 0.04957(6) 0.0536(9) Uani 1 1 d . . .
H100 H 0.5692 0.5487 0.0650 0.064 Uiso 1 1 calc R . .
C101 C 0.5326(4) 0.5067(2) 0.03278(6) 0.0450(8) Uani 1 1 d . . .
H101 H 0.5216 0.4496 0.0370 0.054 Uiso 1 1 calc R . .
C94 C 1.0245(3) 0.66590(17) 0.18677(5) 0.0271(5) Uani 1 1 d . . .
C76 C 0.8436(3) 0.77971(17) 0.16669(5) 0.0276(5) Uani 1 1 d . . .
C99 C 1.1030(3) 0.71516(18) 0.20318(5) 0.0317(6) Uani 1 1 d . . .
H99 H 1.0546 0.7559 0.2118 0.038 Uiso 1 1 calc R . .
C81 C 0.9513(3) 0.84148(16) 0.16573(5) 0.0271(5) Uani 1 1 d . . .
H81 H 1.0375 0.8313 0.1737 0.032 Uiso 1 1 calc R . .
C88 C 0.7807(3) 0.61371(17) 0.16434(5) 0.0286(5) Uani 1 1 d . . .
C80 C 0.9348(3) 0.91816(17) 0.15325(5) 0.0319(6) Uani 1 1 d . . .
H80 H 1.0096 0.9574 0.1530 0.038 Uiso 1 1 calc R . .
C83 C 0.6699(3) 0.7571(2) 0.21070(5) 0.0357(6) Uani 1 1 d . . .
H83 H 0.6527 0.8004 0.1998 0.043 Uiso 1 1 calc R . .
C82 C 0.7705(3) 0.69404(17) 0.20572(5) 0.0274(5) Uani 1 1 d . . .
C95 C 1.1041(3) 0.60325(19) 0.17553(5) 0.0347(6) Uani 1 1 d . . .
H95 H 1.0571 0.5672 0.1649 0.042 Uiso 1 1 calc R . .
C86 C 0.7134(4) 0.6306(2) 0.24350(6) 0.0454(8) Uani 1 1 d . . .
H86 H 0.7283 0.5871 0.2544 0.054 Uiso 1 1 calc R . .
C87 C 0.7906(3) 0.63136(18) 0.22317(5) 0.0364(7) Uani 1 1 d . . .
H87 H 0.8584 0.5888 0.2210 0.044 Uiso 1 1 calc R . .
C93 C 0.6753(3) 0.55700(18) 0.17158(5) 0.0352(6) Uani 1 1 d . . .
H93 H 0.6478 0.5589 0.1870 0.042 Uiso 1 1 calc R . .
C98 C 1.2503(3) 0.7058(2) 0.20718(6) 0.0389(7) Uani 1 1 d . . .
H98 H 1.2980 0.7410 0.2179 0.047 Uiso 1 1 calc R . .
C79 C 0.8086(3) 0.93589(18) 0.14132(5) 0.0371(7) Uani 1 1 d . . .
H79 H 0.7968 0.9870 0.1332 0.045 Uiso 1 1 calc R . .
C85 C 0.6147(3) 0.6938(3) 0.24760(6) 0.0500(10) Uani 1 1 d . . .
H85 H 0.5626 0.6935 0.2612 0.060 Uiso 1 1 calc R . .
C77 C 0.7177(3) 0.80027(19) 0.15414(6) 0.0384(7) Uani 1 1 d . . .
H77 H 0.6425 0.7613 0.1541 0.046 Uiso 1 1 calc R . .
C96 C 1.2510(4) 0.5922(2) 0.17948(6) 0.0467(9) Uani 1 1 d . . .
H96 H 1.2994 0.5496 0.1715 0.056 Uiso 1 1 calc R . .
C89 C 0.8179(4) 0.60519(19) 0.14096(5) 0.0401(7) Uani 1 1 d . . .
H89 H 0.8869 0.6418 0.1352 0.048 Uiso 1 1 calc R . .
C78 C 0.7001(4) 0.8760(2) 0.14174(6) 0.0441(8) Uani 1 1 d . . .
H78 H 0.6144 0.8866 0.1336 0.053 Uiso 1 1 calc R . .
C97 C 1.3247(3) 0.6445(2) 0.19518(6) 0.0458(8) Uani 1 1 d . . .
H97 H 1.4228 0.6383 0.1976 0.055 Uiso 1 1 calc R . .
C84 C 0.5943(3) 0.7576(3) 0.23128(6) 0.0482(9) Uani 1 1 d . . .
H84 H 0.5295 0.8013 0.2340 0.058 Uiso 1 1 calc R . .
C92 C 0.6095(4) 0.4977(2) 0.15667(6) 0.0466(8) Uani 1 1 d . . .
H92 H 0.5376 0.4625 0.1621 0.056 Uiso 1 1 calc R . .
C90 C 0.7568(4) 0.5448(2) 0.12609(6) 0.0507(9) Uani 1 1 d . . .
H90 H 0.7873 0.5403 0.1108 0.061 Uiso 1 1 calc R . .
C91 C 0.6505(4) 0.4911(2) 0.13385(6) 0.0546(10) Uani 1 1 d . . .
H91 H 0.6075 0.4513 0.1238 0.066 Uiso 1 1 calc R . .

loop_
_atom_site_aniso_label
_atom_site_aniso_U_11
_atom_site_aniso_U_22
_atom_site_aniso_U_33
_atom_site_aniso_U_23
_atom_site_aniso_U_13
_atom_site_aniso_U_12
Cu2 0.03856(19) 0.02826(17) 0.02676(17) 0.00452(13) 0.00098(13) 0.00746(14)
Cu1 0.0642(3) 0.0805(3) 0.02350(18) 0.00809(19) 0.00092(17) -0.0501(3)
N8 0.0320(12) 0.0290(11) 0.0249(11) 0.0001(9) -0.0029(9) 0.0019(9)
N7 0.0297(12) 0.0242(11) 0.0364(12) 0.0039(9) 0.0070(9) -0.0008(9)
N10 0.0385(13) 0.0244(11) 0.0262(11) 0.0016(9) 0.0053(9) 0.0026(9)
N6 0.0267(11) 0.0352(13) 0.0333(12) 0.0065(10) -0.0011(9) -0.0016(10)
N9 0.0357(14) 0.0443(16) 0.0573(18) 0.0115(13) 0.0073(12) 0.0052(12)
N11 0.0465(17) 0.058(2) 0.080(2) 0.0374(18) -0.0173(16) -0.0088(15)
C61 0.0321(14) 0.0369(15) 0.0316(14) -0.0050(12) -0.0030(11) -0.0022(12)
C55 0.0308(14) 0.0364(15) 0.0303(14) 0.0096(12) -0.0039(11) -0.0080(12)
C48 0.0257(14) 0.0403(17) 0.0514(18) 0.0110(14) 0.0012(12) 0.0063(12)
C49 0.0282(14) 0.0269(14) 0.0452(16) 0.0112(12) 0.0130(12) 0.0028(11)
C53 0.0408(16) 0.0292(14) 0.0414(16) 0.0008(12) 0.0097(13) -0.0052(12)
C59 0.0345(15) 0.0348(15) 0.0322(14) -0.0033(12) -0.0028(11) 0.0009(12)
C54 0.0312(15) 0.0466(18) 0.0375(16) 0.0198(14) -0.0028(12) 0.0007(13)
C65 0.0443(19) 0.0438(19) 0.055(2) 0.0037(16) 0.0106(15) -0.0052(15)
C50 0.0381(17) 0.0339(16) 0.059(2) 0.0148(15) 0.0215(15) 0.0115(13)
C60 0.0379(17) 0.057(2) 0.0332(16) 0.0022(14) -0.0063(13) -0.0105(15)
C56 0.0373(17) 0.077(3) 0.0330(16) 0.0202(16) -0.0054(13) -0.0147(17)
C58 0.0310(15) 0.0482(19) 0.0426(17) -0.0081(14) 0.0043(12) -0.0044(13)
C52 0.060(2) 0.0284(15) 0.052(2) -0.0043(14) 0.0162(16) -0.0071(14)
C51 0.063(2) 0.0249(15) 0.064(2) -0.0004(15) 0.0309(18) 0.0044(15)
C57 0.0435(19) 0.077(3) 0.0308(16) 0.0028(16) 0.0071(13) -0.0166(17)
C64 0.050(2) 0.0407(19) 0.068(2) 0.0154(17) -0.0124(18) -0.0091(16)
C62 0.0394(19) 0.050(2) 0.102(3) 0.000(2) 0.016(2) 0.0082(16)
C63 0.054(2) 0.036(2) 0.156(5) 0.027(3) 0.002(3) 0.0117(18)
C68 0.0224(12) 0.0254(13) 0.0310(13) 0.0010(10) 0.0042(10) -0.0039(10)
C67 0.0336(14) 0.0220(12) 0.0324(14) -0.0058(10) 0.0053(11) 0.0017(10)
C69 0.0416(16) 0.0269(13) 0.0252(13) -0.0044(10) 0.0051(11) 0.0012(11)
C75 0.0411(18) 0.066(2) 0.051(2) 0.0255(18) -0.0051(15) -0.0050(17)
C70 0.0460(17) 0.0226(13) 0.0288(14) -0.0032(10) 0.0069(12) 0.0042(11)
C66 0.0402(16) 0.0306(14) 0.0243(13) -0.0036(11) 0.0040(11) 0.0009(12)
C71 0.0185(12) 0.0268(13) 0.0387(15) 0.0041(11) 0.0037(10) -0.0011(10)
C74 0.0320(15) 0.0451(17) 0.0336(15) 0.0075(13) 0.0025(12) -0.0010(13)
C72 0.0272(14) 0.0266(14) 0.0579(19) 0.0077(13) -0.0084(13) -0.0027(11)
C73 0.0396(18) 0.0375(18) 0.095(3) 0.0249(19) -0.0206(19) -0.0081(14)
C42 0.0287(13) 0.0214(12) 0.0282(13) 0.0053(10) -0.0012(10) 0.0027(10)
C30 0.0324(13) 0.0250(12) 0.0193(11) -0.0001(9) 0.0002(10) 0.0027(10)
C24 0.0224(12) 0.0261(12) 0.0226(12) 0.0018(10) 0.0023(9) 0.0005(10)
C36 0.0252(13) 0.0313(14) 0.0298(13) -0.0050(11) -0.0014(10) 0.0032(11)
C29 0.0311(14) 0.0287(13) 0.0324(14) -0.0018(11) -0.0025(11) 0.0071(11)
C25 0.0362(15) 0.0263(13) 0.0318(14) -0.0008(11) -0.0030(11) 0.0054(11)
C47 0.0342(15) 0.0333(14) 0.0305(14) -0.0006(11) 0.0020(11) -0.0029(12)
C27 0.0322(14) 0.0398(16) 0.0225(12) 0.0015(11) -0.0030(10) -0.0020(12)
C43 0.0320(14) 0.0265(13) 0.0373(15) -0.0015(11) 0.0034(11) 0.0042(11)
C46 0.0375(16) 0.0384(16) 0.0406(17) 0.0029(13) -0.0024(13) -0.0103(13)
C26 0.0423(16) 0.0278(14) 0.0280(14) -0.0032(11) -0.0002(11) -0.0012(12)
C41 0.0387(16) 0.0299(14) 0.0364(15) -0.0034(12) -0.0019(12) 0.0046(12)
C35 0.0357(15) 0.0354(15) 0.0336(15) 0.0038(12) -0.0049(12) -0.0054(12)
C44 0.0372(16) 0.0363(16) 0.0496(18) 0.0011(14) 0.0126(14) 0.0055(13)
C32 0.0512(19) 0.0378(16) 0.0297(14) 0.0060(12) 0.0043(13) 0.0175(14)
C31 0.0321(14) 0.0366(15) 0.0246(13) 0.0041(11) 0.0028(10) 0.0061(11)
C33 0.071(2) 0.0254(14) 0.0263(14) 0.0040(11) 0.0043(14) -0.0007(14)
C28 0.0388(16) 0.0371(16) 0.0346(15) 0.0011(12) -0.0093(12) 0.0137(13)
C45 0.0301(15) 0.0371(16) 0.0533(19) 0.0099(14) 0.0068(13) -0.0032(12)
C34 0.0532(19) 0.0344(16) 0.0346(16) 0.0032(12) -0.0008(14) -0.0139(14)
C37 0.0461(18) 0.0413(17) 0.0353(16) -0.0048(13) 0.0082(13) 0.0044(14)
C40 0.052(2) 0.0342(16) 0.051(2) -0.0118(14) -0.0085(16) 0.0121(14)
C39 0.069(3) 0.053(2) 0.055(2) -0.0201(18) 0.0064(19) 0.0227(19)
C38 0.072(3) 0.067(3) 0.042(2) -0.0127(18) 0.0212(18) 0.011(2)
B1 0.0255(14) 0.0226(13) 0.0235(13) 0.0006(11) -0.0013(11) 0.0015(11)
B2 0.0253(14) 0.0197(13) 0.0314(15) 0.0030(11) 0.0045(11) 0.0014(11)
N2 0.0294(12) 0.0459(14) 0.0271(11) 0.0047(10) -0.0014(9) -0.0086(11)
N3 0.0393(13) 0.0390(13) 0.0226(11) 0.0001(10) 0.0042(9) -0.0140(11)
N1 0.0421(14) 0.0258(12) 0.0430(14) -0.0063(10) -0.0106(11) -0.0007(10)
N4 0.0450(17) 0.0311(15) 0.111(3) -0.0192(16) 0.0341(18) -0.0077(12)
N5 0.0299(12) 0.0280(11) 0.0257(11) 0.0001(9) 0.0051(9) -0.0049(9)
C2 0.0272(13) 0.0252(13) 0.0306(13) 0.0057(10) -0.0024(10) 0.0001(10)
C1 0.0415(16) 0.0289(14) 0.0373(15) -0.0008(12) 0.0066(12) -0.0082(12)
C14 0.0253(13) 0.0363(15) 0.0396(16) -0.0057(12) -0.0068(11) 0.0003(11)
C13 0.0331(16) 0.0378(17) 0.057(2) -0.0030(14) -0.0085(14) -0.0048(13)
C8 0.0348(14) 0.0280(13) 0.0259(13) -0.0017(10) 0.0038(11) -0.0048(11)
C17 0.0425(17) 0.0358(16) 0.0416(17) 0.0006(13) -0.0078(14) -0.0005(13)
C3 0.0447(17) 0.0240(13) 0.0382(16) 0.0032(11) -0.0012(13) -0.0027(12)
C6 0.0280(15) 0.076(2) 0.0292(15) 0.0044(15) 0.0005(12) 0.0038(15)
C9 0.0436(18) 0.064(2) 0.0299(15) 0.0134(15) 0.0028(13) -0.0135(16)
C7 0.0426(17) 0.0336(15) 0.0358(15) -0.0092(12) -0.0001(13) 0.0004(13)
C5 0.054(2) 0.059(2) 0.0376(17) -0.0094(16) -0.0075(15) 0.0305(18)
C15 0.0454(18) 0.0469(18) 0.0307(15) -0.0029(13) 0.0083(13) 0.0103(14)
C12 0.0358(16) 0.053(2) 0.0436(18) -0.0129(15) 0.0112(13) -0.0152(15)
C16 0.0494(19) 0.0375(17) 0.0464(18) -0.0038(14) -0.0004(15) 0.0176(14)
C11 0.0355(18) 0.055(2) 0.073(3) 0.0043(19) -0.0028(17) -0.0026(16)
C4 0.066(2) 0.0262(15) 0.0420(18) -0.0030(13) -0.0099(16) 0.0134(14)
C10 0.051(2) 0.075(3) 0.057(2) 0.037(2) -0.0142(18) -0.0142(19)
C18 0.053(2) 0.043(2) 0.088(3) -0.0135(19) 0.035(2) -0.0120(17)
C21 0.0254(12) 0.0207(11) 0.0227(12) -0.0001(9) 0.0044(9) 0.0008(9)
C20 0.0388(15) 0.0351(15) 0.0202(12) -0.0002(11) 0.0006(11) -0.0105(12)
C22 0.0404(16) 0.0497(18) 0.0257(14) 0.0084(12) -0.0068(12) -0.0212(14)
C23 0.0447(17) 0.0498(18) 0.0233(13) 0.0077(12) -0.0039(12) -0.0178(14)
C19 0.0388(16) 0.0387(16) 0.0267(14) -0.0026(12) 0.0013(11) -0.0152(13)
C102 0.0232(13) 0.0408(16) 0.0376(15) 0.0081(12) 0.0093(11) 0.0056(11)
C103 0.0461(19) 0.050(2) 0.0405(18) 0.0122(15) 0.0106(14) -0.0053(15)
N12 0.0415(16) 0.0558(19) 0.0545(18) -0.0056(14) 0.0126(13) -0.0050(13)
C104 0.049(2) 0.047(2) 0.062(2) 0.0059(17) 0.0153(17) -0.0112(16)
C100 0.060(2) 0.063(2) 0.0376(18) 0.0068(17) 0.0046(16) 0.0037(19)
C101 0.054(2) 0.0436(18) 0.0381(17) 0.0105(14) 0.0077(14) 0.0053(15)
C94 0.0279(13) 0.0244(12) 0.0293(13) 0.0106(10) 0.0083(10) 0.0050(10)
C76 0.0280(13) 0.0228(12) 0.0319(13) 0.0001(10) 0.0005(10) 0.0028(10)
C99 0.0278(13) 0.0294(14) 0.0379(15) 0.0103(11) 0.0029(11) 0.0033(11)
C81 0.0306(13) 0.0233(12) 0.0273(13) -0.0003(10) 0.0019(10) 0.0010(10)
C88 0.0308(14) 0.0222(12) 0.0331(14) 0.0004(10) 0.0059(11) 0.0028(10)
C80 0.0441(16) 0.0227(13) 0.0290(14) 0.0000(10) 0.0024(12) -0.0021(11)
C83 0.0229(13) 0.0436(17) 0.0404(16) -0.0144(13) -0.0025(11) 0.0035(12)
C82 0.0228(12) 0.0248(12) 0.0346(14) -0.0065(10) 0.0042(10) -0.0027(10)
C95 0.0396(16) 0.0331(15) 0.0319(14) 0.0101(12) 0.0129(12) 0.0083(12)
C86 0.063(2) 0.0398(17) 0.0338(16) -0.0103(13) 0.0165(15) -0.0233(16)
C87 0.0492(18) 0.0254(14) 0.0354(15) -0.0051(11) 0.0156(13) -0.0033(12)
C93 0.0407(16) 0.0276(14) 0.0380(16) -0.0062(12) 0.0134(12) -0.0031(12)
C98 0.0299(15) 0.0403(16) 0.0463(17) 0.0226(14) 0.0008(12) 0.0012(12)
C79 0.0513(18) 0.0241(13) 0.0356(15) 0.0028(11) -0.0036(13) 0.0059(12)
C85 0.0351(17) 0.072(2) 0.0434(18) -0.0337(18) 0.0176(14) -0.0225(16)
C77 0.0363(16) 0.0306(15) 0.0478(18) 0.0058(13) -0.0074(13) 0.0003(12)
C96 0.0415(18) 0.0507(19) 0.0490(19) 0.0236(16) 0.0235(15) 0.0226(15)
C89 0.0523(19) 0.0307(15) 0.0377(16) 0.0001(12) 0.0080(14) -0.0094(13)
C78 0.0432(18) 0.0378(17) 0.0503(19) 0.0065(14) -0.0164(15) 0.0058(14)
C97 0.0275(15) 0.053(2) 0.057(2) 0.0281(17) 0.0075(14) 0.0076(14)
C84 0.0240(14) 0.069(2) 0.051(2) -0.0315(18) 0.0016(13) 0.0048(15)
C92 0.055(2) 0.0312(16) 0.054(2) -0.0113(14) 0.0157(16) -0.0137(14)
C90 0.080(3) 0.0428(18) 0.0299(16) -0.0054(14) 0.0111(16) -0.0122(18)
C91 0.080(3) 0.0361(18) 0.048(2) -0.0156(15) 0.0068(18) -0.0200(17)

loop_
_atom_type_symbol
_atom_type_description
_atom_type_scat_dispersion_real
_atom_type_scat_dispersion_imag
_atom_type_scat_source
C C 0.0033 0.0016 'International Tables Vol C Tables 4.2.6.8 and 6.1.1.4'
H H 0.0000 0.0000 'International Tables Vol C Tables 4.2.6.8 and 6.1.1.4'
B B 0.0013 0.0007 'International Tables Vol C Tables 4.2.6.8 and 6.1.1.4'
N N 0.0061 0.0033 'International Tables Vol C Tables 4.2.6.8 and 6.1.1.4'
Cu Cu 0.3201 1.2651 'International Tables Vol C Tables 4.2.6.8 and 6.1.1.4'

loop_
_geom_angle_atom_site_label_1
_geom_angle_atom_site_label_2
_geom_angle_atom_site_label_3
_geom_angle
_geom_angle_site_symmetry_1
_geom_angle_site_symmetry_3
_geom_angle_publ_flag
N10 Cu2 N8 115.09(9) . . ?
N10 Cu2 N7 118.09(9) . . ?
N8 Cu2 N7 116.98(9) . . ?
N10 Cu2 N6 141.14(9) . . ?
N8 Cu2 N6 80.75(9) . . ?
N7 Cu2 N6 78.60(9) . . ?
N5 Cu1 N2 118.82(9) . . ?
N5 Cu1 N3 110.33(9) . . ?
N2 Cu1 N3 102.06(9) . . ?
N5 Cu1 N1 157.08(9) . . ?
N2 Cu1 N1 78.59(9) . . ?
N3 Cu1 N1 77.53(9) . . ?
C59 N8 C55 118.2(2) . . ?
C59 N8 Cu2 127.30(19) . . ?
C55 N8 Cu2 114.44(19) . . ?
C49 N7 C53 117.9(3) . . ?
C49 N7 Cu2 116.8(2) . . ?
C53 N7 Cu2 125.2(2) . . ?
C70 N10 C66 115.7(2) . . ?
C70 N10 Cu2 119.77(18) . . ?
C66 N10 Cu2 123.86(19) . . ?
C48 N6 C60 112.0(2) . . ?
C48 N6 C54 110.3(2) . . ?
C60 N6 C54 108.9(2) . . ?
C48 N6 Cu2 105.71(17) . . ?
C60 N6 Cu2 119.20(19) . . ?
C54 N6 Cu2 99.92(16) . . ?
C65 N9 C61 117.3(3) . . ?
C75 N11 C73 116.0(3) . . ?
N9 C61 C62 121.9(3) . . ?
N9 C61 C60 117.4(3) . . ?
C62 C61 C60 120.7(3) . . ?
N8 C55 C56 121.6(3) . . ?
N8 C55 C54 115.8(2) . . ?
C56 C55 C54 122.3(3) . . ?
N6 C48 C49 111.5(2) . . ?
N6 C48 H48A 109.3 . . ?
C49 C48 H48A 109.3 . . ?
N6 C48 H48B 109.3 . . ?
C49 C48 H48B 109.3 . . ?
H48A C48 H48B 108.0 . . ?
N7 C49 C50 121.6(3) . . ?
N7 C49 C48 117.0(2) . . ?
C50 C49 C48 121.4(3) . . ?
N7 C53 C52 123.2(3) . . ?
N7 C53 H53 118.4 . . ?
C52 C53 H53 118.4 . . ?
N8 C59 C58 123.3(3) . . ?
N8 C59 H59 118.4 . . ?
C58 C59 H59 118.4 . . ?
N6 C54 C55 112.0(2) . . ?
N6 C54 H54A 109.2 . . ?
C55 C54 H54A 109.2 . . ?
N6 C54 H54B 109.2 . . ?
C55 C54 H54B 109.2 . . ?
H54A C54 H54B 107.9 . . ?
N9 C65 C64 124.3(3) . . ?
N9 C65 H65 117.9 . . ?
C64 C65 H65 117.9 . . ?
C51 C50 C49 119.3(3) . . ?
C51 C50 H50 120.3 . . ?
C49 C50 H50 120.3 . . ?
N6 C60 C61 113.8(2) . . ?
N6 C60 H60A 108.8 . . ?
C61 C60 H60A 108.8 . . ?
N6 C60 H60B 108.8 . . ?
C61 C60 H60B 108.8 . . ?
H60A C60 H60B 107.7 . . ?
C55 C56 C57 119.5(3) . . ?
C55 C56 H56 120.3 . . ?
C57 C56 H56 120.3 . . ?
C59 C58 C57 118.4(3) . . ?
C59 C58 H58 120.8 . . ?
C57 C58 H58 120.8 . . ?
C51 C52 C53 118.8(3) . . ?
C51 C52 H52 120.6 . . ?
C53 C52 H52 120.6 . . ?
C52 C51 C50 119.2(3) . . ?
C52 C51 H51 120.4 . . ?
C50 C51 H51 120.4 . . ?
C58 C57 C56 119.0(3) . . ?
C58 C57 H57 120.5 . . ?
C56 C57 H57 120.5 . . ?
C63 C64 C65 118.1(4) . . ?
C63 C64 H64 120.9 . . ?
C65 C64 H64 120.9 . . ?
C61 C62 C63 119.2(4) . . ?
C61 C62 H62 120.4 . . ?
C63 C62 H62 120.4 . . ?
C64 C63 C62 119.3(4) . . ?
C64 C63 H63 120.4 . . ?
C62 C63 H63 120.4 . . ?
C69 C68 C67 115.9(2) . . ?
C69 C68 C71 121.2(2) . . ?
C67 C68 C71 122.8(2) . . ?
C66 C67 C68 120.1(2) . . ?
C66 C67 H67 119.9 . . ?
C68 C67 H67 119.9 . . ?
C70 C69 C68 120.3(3) . . ?
C70 C69 H69 119.9 . . ?
C68 C69 H69 119.9 . . ?
N11 C75 C74 124.2(4) . . ?
N11 C75 H75 117.9 . . ?
C74 C75 H75 117.9 . . ?
N10 C70 C69 124.0(2) . . ?
N10 C70 H70 118.0 . . ?
C69 C70 H70 118.0 . . ?
N10 C66 C67 123.9(3) . . ?
N10 C66 H66 118.0 . . ?
C67 C66 H66 118.0 . . ?
C72 C71 C74 116.9(3) . . ?
C72 C71 C68 121.2(3) . . ?
C74 C71 C68 121.7(3) . . ?
C75 C74 C71 119.4(3) . . ?
C75 C74 H74 120.3 . . ?
C71 C74 H74 120.3 . . ?
C73 C72 C71 119.2(3) . . ?
C73 C72 H72 120.4 . . ?
C71 C72 H72 120.4 . . ?
N11 C73 C72 124.2(3) . . ?
N11 C73 H73 117.9 . . ?
C72 C73 H73 117.9 . . ?
C43 C42 C47 114.6(2) . . ?
C43 C42 B1 124.0(2) . . ?
C47 C42 B1 121.3(2) . . ?
C31 C30 C35 114.8(2) . . ?
C31 C30 B1 125.1(2) . . ?
C35 C30 B1 120.1(2) . . ?
C29 C24 C25 114.4(2) . . ?
C29 C24 B1 124.4(2) . . ?
C25 C24 B1 121.3(2) . . ?
C37 C36 C41 114.6(3) . . ?
C37 C36 B1 124.4(3) . . ?
C41 C36 B1 120.9(2) . . ?
C28 C29 C24 123.0(3) . . ?
C28 C29 H29 118.5 . . ?
C24 C29 H29 118.5 . . ?
C26 C25 C24 123.4(3) . . ?
C26 C25 H25 118.3 . . ?
C24 C25 H25 118.3 . . ?
C46 C47 C42 123.3(3) . . ?
C46 C47 H47 118.4 . . ?
C42 C47 H47 118.4 . . ?
C28 C27 C26 118.6(3) . . ?
C28 C27 H27 120.7 . . ?
C26 C27 H27 120.7 . . ?
C44 C43 C42 122.9(3) . . ?
C44 C43 H43 118.6 . . ?
C42 C43 H43 118.6 . . ?
C45 C46 C47 119.9(3) . . ?
C45 C46 H46 120.1 . . ?
C47 C46 H46 120.1 . . ?
C27 C26 C25 119.8(3) . . ?
C27 C26 H26 120.1 . . ?
C25 C26 H26 120.1 . . ?
C40 C41 C36 123.2(3) . . ?
C40 C41 H41 118.4 . . ?
C36 C41 H41 118.4 . . ?
C34 C35 C30 123.2(3) . . ?
C34 C35 H35 118.4 . . ?
C30 C35 H35 118.4 . . ?
C45 C44 C43 120.7(3) . . ?
C45 C44 H44 119.7 . . ?
C43 C44 H44 119.7 . . ?
C33 C32 C31 121.0(3) . . ?
C33 C32 H32 119.5 . . ?
C31 C32 H32 119.5 . . ?
C32 C31 C30 122.4(3) . . ?
C32 C31 H31 118.8 . . ?
C30 C31 H31 118.8 . . ?
C32 C33 C34 118.4(3) . . ?
C32 C33 H33 120.8 . . ?
C34 C33 H33 120.8 . . ?
C27 C28 C29 120.8(3) . . ?
C27 C28 H28 119.6 . . ?
C29 C28 H28 119.6 . . ?
C44 C45 C46 118.6(3) . . ?
C44 C45 H45 120.7 . . ?
C46 C45 H45 120.7 . . ?
C33 C34 C35 120.2(3) . . ?
C33 C34 H34 119.9 . . ?
C35 C34 H34 119.9 . . ?
C38 C37 C36 122.5(3) . . ?
C38 C37 H37 118.7 . . ?
C36 C37 H37 118.7 . . ?
C39 C40 C41 119.8(3) . . ?
C39 C40 H40 120.1 . . ?
C41 C40 H40 120.1 . . ?
C38 C39 C40 118.9(3) . . ?
C38 C39 H39 120.5 . . ?
C40 C39 H39 120.5 . . ?
C39 C38 C37 120.9(4) . . ?
C39 C38 H38 119.5 . . ?
C37 C38 H38 119.5 . . ?
C30 B1 C36 110.3(2) . . ?
C30 B1 C42 109.5(2) . . ?
C36 B1 C42 108.5(2) . . ?
C30 B1 C24 107.1(2) . . ?
C36 B1 C24 112.2(2) . . ?
C42 B1 C24 109.3(2) . . ?
C94 B2 C88 111.4(2) . . ?
C94 B2 C82 109.0(2) . . ?
C88 B2 C82 109.6(2) . . ?
C94 B2 C76 109.3(2) . . ?
C88 B2 C76 107.4(2) . . ?
C82 B2 C76 110.3(2) . . ?
C2 N2 C6 117.4(3) . . ?
C2 N2 Cu1 118.3(2) . . ?
C6 N2 Cu1 124.3(2) . . ?
C12 N3 C8 118.3(3) . . ?
C12 N3 Cu1 123.6(2) . . ?
C8 N3 Cu1 116.43(19) . . ?
C13 N1 C1 111.3(2) . . ?
C13 N1 C7 112.6(2) . . ?
C1 N1 C7 112.2(2) . . ?
C13 N1 Cu1 112.4(2) . . ?
C1 N1 Cu1 105.82(18) . . ?
C7 N1 Cu1 102.02(18) . . ?
C14 N4 C18 117.3(3) . . ?
C23 N5 C19 115.9(2) . . ?
C23 N5 Cu1 121.93(19) . . ?
C19 N5 Cu1 121.64(19) . . ?
N2 C2 C3 122.2(3) . . ?
N2 C2 C1 117.8(2) . . ?
C3 C2 C1 119.8(3) . . ?
N1 C1 C2 113.3(2) . . ?
N1 C1 H1A 108.9 . . ?
C2 C1 H1A 108.9 . . ?
N1 C1 H1B 108.9 . . ?
C2 C1 H1B 108.9 . . ?
H1A C1 H1B 107.7 . . ?
N4 C14 C15 121.7(3) . . ?
N4 C14 C13 116.4(3) . . ?
C15 C14 C13 121.9(3) . . ?
N1 C13 C14 111.6(2) . . ?
N1 C13 H13A 109.3 . . ?
C14 C13 H13A 109.3 . . ?
N1 C13 H13B 109.3 . . ?
C14 C13 H13B 109.3 . . ?
H13A C13 H13B 108.0 . . ?
N3 C8 C9 121.7(3) . . ?
N3 C8 C7 115.9(2) . . ?
C9 C8 C7 122.4(3) . . ?
C16 C17 C18 117.4(3) . . ?
C16 C17 H17 121.3 . . ?
C18 C17 H17 121.3 . . ?
C4 C3 C2 119.2(3) . . ?
C4 C3 H3 120.4 . . ?
C2 C3 H3 120.4 . . ?
N2 C6 C5 123.5(3) . . ?
N2 C6 H6 118.2 . . ?
C5 C6 H6 118.2 . . ?
C10 C9 C8 118.9(3) . . ?
C10 C9 H9 120.6 . . ?
C8 C9 H9 120.6 . . ?
N1 C7 C8 110.5(2) . . ?
N1 C7 H7A 109.5 . . ?
C8 C7 H7A 109.5 . . ?
N1 C7 H7B 109.5 . . ?
C8 C7 H7B 109.5 . . ?
H7A C7 H7B 108.1 . . ?
C6 C5 C4 118.5(3) . . ?
C6 C5 H5 120.8 . . ?
C4 C5 H5 120.8 . . ?
C14 C15 C16 120.2(3) . . ?
C14 C15 H15 119.9 . . ?
C16 C15 H15 119.9 . . ?
N3 C12 C11 123.2(3) . . ?
N3 C12 H12 118.4 . . ?
C11 C12 H12 118.4 . . ?
C17 C16 C15 118.6(3) . . ?
C17 C16 H16 120.7 . . ?
C15 C16 H16 120.7 . . ?
C10 C11 C12 118.2(3) . . ?
C10 C11 H11 120.9 . . ?
C12 C11 H11 120.9 . . ?
C5 C4 C3 119.1(3) . . ?
C5 C4 H4 120.5 . . ?
C3 C4 H4 120.5 . . ?
C11 C10 C9 119.7(3) . . ?
C11 C10 H10 120.2 . . ?
C9 C10 H10 120.2 . . ?
N4 C18 C17 124.9(3) . . ?
N4 C18 H18 117.5 . . ?
C17 C18 H18 117.5 . . ?
C22 C21 C20 116.2(2) . . ?
C22 C21 C21 122.2(3) . 3_675 ?
C20 C21 C21 121.6(3) . 3_675 ?
C21 C20 C19 119.8(2) . . ?
C21 C20 H20 120.1 . . ?
C19 C20 H20 120.1 . . ?
C23 C22 C21 120.1(3) . . ?
C23 C22 H22 120.0 . . ?
C21 C22 H22 120.0 . . ?
N5 C23 C22 124.0(3) . . ?
N5 C23 H23 118.0 . . ?
C22 C23 H23 118.0 . . ?
N5 C19 C20 124.1(3) . . ?
N5 C19 H19 117.9 . . ?
C20 C19 H19 117.9 . . ?
C103 C102 C101 115.7(3) . . ?
C103 C102 C102 122.1(3) . 3_665 ?
C101 C102 C102 122.2(3) . 3_665 ?
C104 C103 C102 119.8(3) . . ?
C104 C103 H103 120.1 . . ?
C102 C103 H103 120.1 . . ?
C100 N12 C104 115.3(3) . . ?
N12 C104 C103 124.3(3) . . ?
N12 C104 H104 117.8 . . ?
C103 C104 H104 117.8 . . ?
N12 C100 C101 124.9(3) . . ?
N12 C100 H100 117.5 . . ?
C101 C100 H100 117.5 . . ?
C100 C101 C102 119.9(3) . . ?
C100 C101 H101 120.1 . . ?
C102 C101 H101 120.1 . . ?
C95 C94 C99 114.6(3) . . ?
C95 C94 B2 125.1(3) . . ?
C99 C94 B2 120.2(2) . . ?
C81 C76 C77 114.8(2) . . ?
C81 C76 B2 125.4(2) . . ?
C77 C76 B2 119.8(2) . . ?
C98 C99 C94 123.1(3) . . ?
C98 C99 H99 118.4 . . ?
C94 C99 H99 118.4 . . ?
C76 C81 C80 122.7(3) . . ?
C76 C81 H81 118.7 . . ?
C80 C81 H81 118.7 . . ?
C93 C88 C89 114.8(3) . . ?
C93 C88 B2 124.4(2) . . ?
C89 C88 B2 120.7(2) . . ?
C79 C80 C81 120.5(3) . . ?
C79 C80 H80 119.8 . . ?
C81 C80 H80 119.8 . . ?
C84 C83 C82 122.5(3) . . ?
C84 C83 H83 118.7 . . ?
C82 C83 H83 118.7 . . ?
C83 C82 C87 115.0(3) . . ?
C83 C82 B2 124.2(3) . . ?
C87 C82 B2 120.7(2) . . ?
C94 C95 C96 123.1(3) . . ?
C94 C95 H95 118.5 . . ?
C96 C95 H95 118.5 . . ?
C85 C86 C87 120.3(3) . . ?
C85 C86 H86 119.9 . . ?
C87 C86 H86 119.9 . . ?
C86 C87 C82 122.7(3) . . ?
C86 C87 H87 118.7 . . ?
C82 C87 H87 118.7 . . ?
C92 C93 C88 122.9(3) . . ?
C92 C93 H93 118.6 . . ?
C88 C93 H93 118.6 . . ?
C97 C98 C99 119.9(3) . . ?
C97 C98 H98 120.0 . . ?
C99 C98 H98 120.0 . . ?
C80 C79 C78 118.5(3) . . ?
C80 C79 H79 120.8 . . ?
C78 C79 H79 120.8 . . ?
C84 C85 C86 119.0(3) . . ?
C84 C85 H85 120.5 . . ?
C86 C85 H85 120.5 . . ?
C78 C77 C76 123.0(3) . . ?
C78 C77 H77 118.5 . . ?
C76 C77 H77 118.5 . . ?
C97 C96 C95 120.1(3) . . ?
C97 C96 H96 119.9 . . ?
C95 C96 H96 119.9 . . ?
C90 C89 C88 123.0(3) . . ?
C90 C89 H89 118.5 . . ?
C88 C89 H89 118.5 . . ?
C79 C78 C77 120.6(3) . . ?
C79 C78 H78 119.7 . . ?
C77 C78 H78 119.7 . . ?
C98 C97 C96 119.0(3) . . ?
C98 C97 H97 120.5 . . ?
C96 C97 H97 120.5 . . ?
C85 C84 C83 120.6(3) . . ?
C85 C84 H84 119.7 . . ?
C83 C84 H84 119.7 . . ?
C91 C92 C93 120.3(3) . . ?
C91 C92 H92 119.9 . . ?
C93 C92 H92 119.9 . . ?
C91 C90 C89 120.2(3) . . ?
C91 C90 H90 119.9 . . ?
C89 C90 H90 119.9 . . ?
C92 C91 C90 118.7(3) . . ?
C92 C91 H91 120.6 . . ?
C90 C91 H91 120.6 . . ?

loop_
_geom_bond_atom_site_label_1
_geom_bond_atom_site_label_2
_geom_bond_distance
_geom_bond_site_symmetry_2
_geom_bond_publ_flag
Cu2 N10 1.970(2) . ?
Cu2 N8 2.043(2) . ?
Cu2 N7 2.065(2) . ?
Cu2 N6 2.248(2) . ?
Cu1 N5 1.998(2) . ?
Cu1 N2 2.052(3) . ?
Cu1 N3 2.085(2) . ?
Cu1 N1 2.325(3) . ?
N8 C59 1.337(4) . ?
N8 C55 1.343(3) . ?
N7 C49 1.343(4) . ?
N7 C53 1.343(4) . ?
N10 C70 1.346(3) . ?
N10 C66 1.346(3) . ?
N6 C48 1.471(4) . ?
N6 C60 1.481(4) . ?
N6 C54 1.483(4) . ?
N9 C65 1.334(4) . ?
N9 C61 1.339(4) . ?
N11 C75 1.337(5) . ?
N11 C73 1.341(5) . ?
C61 C62 1.362(5) . ?
C61 C60 1.504(4) . ?
C55 C56 1.379(4) . ?
C55 C54 1.506(4) . ?
C48 C49 1.504(4) . ?
C48 H48A 0.9700 . ?
C48 H48B 0.9700 . ?
C49 C50 1.399(4) . ?
C53 C52 1.378(4) . ?
C53 H53 0.9300 . ?
C59 C58 1.374(4) . ?
C59 H59 0.9300 . ?
C54 H54A 0.9700 . ?
C54 H54B 0.9700 . ?
C65 C64 1.359(5) . ?
C65 H65 0.9300 . ?
C50 C51 1.372(5) . ?
C50 H50 0.9300 . ?
C60 H60A 0.9700 . ?
C60 H60B 0.9700 . ?
C56 C57 1.381(5) . ?
C56 H56 0.9300 . ?
C58 C57 1.377(5) . ?
C58 H58 0.9300 . ?
C52 C51 1.371(5) . ?
C52 H52 0.9300 . ?
C51 H51 0.9300 . ?
C57 H57 0.9300 . ?
C64 C63 1.350(6) . ?
C64 H64 0.9300 . ?
C62 C63 1.392(6) . ?
C62 H62 0.9300 . ?
C63 H63 0.9300 . ?
C68 C69 1.389(4) . ?
C68 C67 1.404(4) . ?
C68 C71 1.480(4) . ?
C67 C66 1.372(4) . ?
C67 H67 0.9300 . ?
C69 C70 1.375(4) . ?
C69 H69 0.9300 . ?
C75 C74 1.376(4) . ?
C75 H75 0.9300 . ?
C70 H70 0.9300 . ?
C66 H66 0.9300 . ?
C71 C72 1.392(4) . ?
C71 C74 1.398(4) . ?
C74 H74 0.9300 . ?
C72 C73 1.381(4) . ?
C72 H72 0.9300 . ?
C73 H73 0.9300 . ?
C42 C43 1.398(4) . ?
C42 C47 1.405(4) . ?
C42 B1 1.653(4) . ?
C30 C31 1.397(4) . ?
C30 C35 1.397(4) . ?
C30 B1 1.643(4) . ?
C24 C29 1.397(4) . ?
C24 C25 1.406(4) . ?
C24 B1 1.655(4) . ?
C36 C37 1.396(4) . ?
C36 C41 1.410(4) . ?
C36 B1 1.650(4) . ?
C29 C28 1.390(4) . ?
C29 H29 0.9300 . ?
C25 C26 1.396(4) . ?
C25 H25 0.9300 . ?
C47 C46 1.394(4) . ?
C47 H47 0.9300 . ?
C27 C28 1.377(4) . ?
C27 C26 1.385(4) . ?
C27 H27 0.9300 . ?
C43 C44 1.391(4) . ?
C43 H43 0.9300 . ?
C46 C45 1.384(5) . ?
C46 H46 0.9300 . ?
C26 H26 0.9300 . ?
C41 C40 1.389(4) . ?
C41 H41 0.9300 . ?
C35 C34 1.390(4) . ?
C35 H35 0.9300 . ?
C44 C45 1.380(5) . ?
C44 H44 0.9300 . ?
C32 C33 1.372(5) . ?
C32 C31 1.396(4) . ?
C32 H32 0.9300 . ?
C31 H31 0.9300 . ?
C33 C34 1.380(5) . ?
C33 H33 0.9300 . ?
C28 H28 0.9300 . ?
C45 H45 0.9300 . ?
C34 H34 0.9300 . ?
C37 C38 1.392(5) . ?
C37 H37 0.9300 . ?
C40 C39 1.379(5) . ?
C40 H40 0.9300 . ?
C39 C38 1.371(6) . ?
C39 H39 0.9300 . ?
C38 H38 0.9300 . ?
B2 C94 1.642(4) . ?
B2 C88 1.643(4) . ?
B2 C82 1.644(4) . ?
B2 C76 1.658(4) . ?
N2 C2 1.341(3) . ?
N2 C6 1.342(4) . ?
N3 C12 1.334(4) . ?
N3 C8 1.344(3) . ?
N1 C13 1.465(4) . ?
N1 C1 1.465(4) . ?
N1 C7 1.469(4) . ?
N4 C14 1.320(4) . ?
N4 C18 1.338(5) . ?
N5 C23 1.331(4) . ?
N5 C19 1.331(3) . ?
C2 C3 1.382(4) . ?
C2 C1 1.512(4) . ?
C1 H1A 0.9700 . ?
C1 H1B 0.9700 . ?
C14 C15 1.376(4) . ?
C14 C13 1.510(4) . ?
C13 H13A 0.9700 . ?
C13 H13B 0.9700 . ?
C8 C9 1.385(4) . ?
C8 C7 1.505(4) . ?
C17 C16 1.364(5) . ?
C17 C18 1.370(5) . ?
C17 H17 0.9300 . ?
C3 C4 1.376(4) . ?
C3 H3 0.9300 . ?
C6 C5 1.371(5) . ?
C6 H6 0.9300 . ?
C9 C10 1.378(5) . ?
C9 H9 0.9300 . ?
C7 H7A 0.9700 . ?
C7 H7B 0.9700 . ?
C5 C4 1.374(5) . ?
C5 H5 0.9300 . ?
C15 C16 1.384(5) . ?
C15 H15 0.9300 . ?
C12 C11 1.376(5) . ?
C12 H12 0.9300 . ?
C16 H16 0.9300 . ?
C11 C10 1.370(6) . ?
C11 H11 0.9300 . ?
C4 H4 0.9300 . ?
C10 H10 0.9300 . ?
C18 H18 0.9300 . ?
C21 C22 1.385(4) . ?
C21 C20 1.385(4) . ?
C21 C21 1.491(5) 3_675 ?
C20 C19 1.386(4) . ?
C20 H20 0.9300 . ?
C22 C23 1.384(4) . ?
C22 H22 0.9300 . ?
C23 H23 0.9300 . ?
C19 H19 0.9300 . ?
C102 C103 1.390(4) . ?
C102 C101 1.394(4) . ?
C102 C102 1.487(6) 3_665 ?
C103 C104 1.387(5) . ?
C103 H103 0.9300 . ?
N12 C100 1.329(5) . ?
N12 C104 1.330(5) . ?
C104 H104 0.9300 . ?
C100 C101 1.371(5) . ?
C100 H100 0.9300 . ?
C101 H101 0.9300 . ?
C94 C95 1.397(4) . ?
C94 C99 1.407(4) . ?
C76 C81 1.397(4) . ?
C76 C77 1.401(4) . ?
C99 C98 1.398(4) . ?
C99 H99 0.9300 . ?
C81 C80 1.401(4) . ?
C81 H81 0.9300 . ?
C88 C93 1.396(4) . ?
C88 C89 1.400(4) . ?
C80 C79 1.376(4) . ?
C80 H80 0.9300 . ?
C83 C84 1.392(4) . ?
C83 C82 1.397(4) . ?
C83 H83 0.9300 . ?
C82 C87 1.408(4) . ?
C95 C96 1.398(4) . ?
C95 H95 0.9300 . ?
C86 C85 1.376(5) . ?
C86 C87 1.388(4) . ?
C86 H86 0.9300 . ?
C87 H87 0.9300 . ?
C93 C92 1.392(4) . ?
C93 H93 0.9300 . ?
C98 C97 1.378(5) . ?
C98 H98 0.9300 . ?
C79 C78 1.381(5) . ?
C79 H79 0.9300 . ?
C85 C84 1.375(6) . ?
C85 H85 0.9300 . ?
C77 C78 1.387(4) . ?
C77 H77 0.9300 . ?
C96 C97 1.385(5) . ?
C96 H96 0.9300 . ?
C89 C90 1.384(4) . ?
C89 H89 0.9300 . ?
C78 H78 0.9300 . ?
C97 H97 0.9300 . ?
C84 H84 0.9300 . ?
C92 C91 1.377(5) . ?
C92 H92 0.9300 . ?
C90 C91 1.383(5) . ?
C90 H90 0.9300 . ?
C91 H91 0.9300 . ?
